data_4081853
loop_
_publ_author_name
'Chambers, Geoffrey M.'
'Angamuthu, Raja'
'Gray, Danielle L.'
'Rauchfuss, Thomas B.'

_publ_section_title
;
 Organo Ruthenium--Nickel Dithiolates with Redox-Responsive Nickel Sites
;
_journal_issue 21
_journal_name_full Organometallics
_journal_page_first 6324
_journal_paper_doi 10.1021/om4006824
_journal_volume 32
_journal_year 2013
_chemical_formula_moiety
; 
2(C39 H44  Cl Ni P2 Ru S2), C3 H6 O, 2(Cl), 4(H2 O) 
;
_chemical_formula_sum 'C81 H98 Cl4 Ni2 O3 P4 Ru2 S4'
_chemical_formula_weight 1833.07
_chemical_name_systematic
; 
? 
;
_space_group_IT_number 15
_symmetry_cell_setting monoclinic
_symmetry_space_group_name_Hall '-C 2yc'
_symmetry_space_group_name_H-M 'C 1 2/c 1'
_atom_sites_solution_hydrogens geom
_atom_sites_solution_primary direct
_atom_sites_solution_secondary difmap
_audit_creation_method SHELXL-97
_audit_update_record
; 
? 
;
_cell_angle_alpha 90.00
_cell_angle_beta 121.6660(10)
_cell_angle_gamma 90.00
_cell_formula_units_Z 4
_cell_length_a 27.4360(9)
_cell_length_b 18.9405(7)
_cell_length_c 18.6196(6)
_cell_measurement_reflns_used 9951
_cell_measurement_temperature 193(2)
_cell_measurement_theta_max 66.90
_cell_measurement_theta_min 3.36
_cell_volume 8235.2(5)
_computing_cell_refinement 'SAINT V7.68A (Bruker, 2005)'
_computing_data_collection 'APEX2 V2010.11-3 (Bruker, 2010)'
_computing_data_reduction
; 
SAINT V7.68A, XPREP V2005/2, SADABS V2007/4, TWINABS V2007/5 
(Bruker, 2005 & 2007) 
;
_computing_molecular_graphics
; 
SHELXTL V6.12 (Bruker, 2005), CrystalMaker v2.1.3 (CrystalMaker, 1994) 
;
_computing_publication_material 'XCIF V6.12 (Bruker, 2005)'
_computing_structure_refinement 'SHELXTL V6.12 (Bruker, 2005)'
_computing_structure_solution 'SHELXTL V6.12 (Bruker, 2005)'
_diffrn_ambient_temperature 193(2)
_diffrn_measured_fraction_theta_full 0.973
_diffrn_measured_fraction_theta_max 0.973
_diffrn_measurement_device 'Bruker Kappa/ApexII CCD'
_diffrn_measurement_method 'profile data from \f and \w scans'
_diffrn_radiation_monochromator graphite
_diffrn_radiation_source 'fine-focus sealed tube'
_diffrn_radiation_type CuK\a
_diffrn_radiation_wavelength 1.54178
_diffrn_radiation_wavelength_id bc28uas
_diffrn_reflns_av_R_equivalents 0.0519
_diffrn_reflns_av_sigmaI/netI 0.0395
_diffrn_reflns_limit_h_max 32
_diffrn_reflns_limit_h_min -32
_diffrn_reflns_limit_k_max 22
_diffrn_reflns_limit_k_min -22
_diffrn_reflns_limit_l_max 19
_diffrn_reflns_limit_l_min -22
_diffrn_reflns_number 36438
_diffrn_reflns_theta_full 67.34
_diffrn_reflns_theta_max 67.34
_diffrn_reflns_theta_min 3.00
_exptl_absorpt_coefficient_mu 6.661
_exptl_absorpt_correction_T_max 0.6542
_exptl_absorpt_correction_T_min 0.2381
_exptl_absorpt_correction_type integration
_exptl_absorpt_process_details 'SHELXTL/XPREP V2005/2 (Bruker, 2005)'
_exptl_crystal_colour red
_exptl_crystal_density_diffrn 1.478
_exptl_crystal_density_method 'not measured'
_exptl_crystal_description Prism
_exptl_crystal_F_000 3776
_exptl_crystal_id bc28uas
_exptl_crystal_preparation
; 
The data crystal was mounted using oil (Parantone-N, Exxon) to a 
0.3 mm cryo-loop (Hampton Research) with the (4 -2 3) scattering 
planes roughly normal to the spindle axis. 
;
_exptl_crystal_size_max 0.399
_exptl_crystal_size_mid 0.308
_exptl_crystal_size_min 0.088
_refine_diff_density_max 1.682
_refine_diff_density_min -0.458
_refine_diff_density_rms 0.093
_refine_ls_extinction_method none
_refine_ls_goodness_of_fit_ref 1.099
_refine_ls_hydrogen_treatment noref
_refine_ls_matrix_type full
_refine_ls_number_parameters 634
_refine_ls_number_reflns 7207
_refine_ls_number_restraints 835
_refine_ls_restrained_S_all 1.080
_refine_ls_R_factor_all 0.0495
_refine_ls_R_factor_gt 0.0420
_refine_ls_shift/su_max 0.001
_refine_ls_shift/su_mean 0.000
_refine_ls_structure_factor_coef Fsqd
_refine_ls_weighting_details 'calc w=1/[\s^2^(Fo^2^)+(0.0750P)^2^+7.9188P] where P=(Fo^2^+2Fc^2^)/3'
_refine_ls_weighting_scheme calc
_refine_ls_wR_factor_gt 0.1156
_refine_ls_wR_factor_ref 0.1226
_reflns_number_gt 6171
_reflns_number_total 7207
_reflns_threshold_expression >2sigma(I)
_cod_data_source_file om4006824_si_002.cif
_cod_data_source_block bc28uas
_cod_depositor_comments
;
The following automatic conversions were performed:

'_symmetry_cell_setting' value 'Monoclinic' changed to 'monoclinic'
according to /home/saulius/struct/CIF-dictionaries/cif_core.dic
dictionary named 'cif_core.dic' version 2.4.2 from 2011-04-26.

Automatic conversion script
Id: cif_fix_values 1891 2012-01-12 08:04:46Z andrius 
;
_cod_original_sg_symbol_Hall '-C 2yc '
_cod_original_sg_symbol_H-M 'C2/c  '
_cod_database_code 4081853

loop_
_symmetry_equiv_pos_as_xyz
'x, y, z'
'-x, y, -z+1/2'
'x+1/2, y+1/2, z'
'-x+1/2, y+1/2, -z+1/2'
'-x, -y, -z'
'x, -y, z-1/2'
'-x+1/2, -y+1/2, -z'
'x+1/2, -y+1/2, z-1/2'

loop_
_atom_site_label
_atom_site_type_symbol
_atom_site_fract_x
_atom_site_fract_y
_atom_site_fract_z
_atom_site_U_iso_or_equiv
_atom_site_adp_type
_atom_site_occupancy
_atom_site_symmetry_multiplicity
_atom_site_calc_flag
_atom_site_refinement_flags
_atom_site_disorder_assembly
_atom_site_disorder_group
Ru1 Ru 0.143996(10) 0.296216(14) 0.677906(15) 0.03095(11) Uani 1 1 d D A .
Ni1 Ni 0.27960(2) 0.29252(3) 0.74850(3) 0.02876(15) Uani 1 1 d . A .
P1 P 0.35191(3) 0.22372(5) 0.82525(5) 0.03076(19) Uani 1 1 d D . .
P2 P 0.34274(3) 0.37325(5) 0.77265(5) 0.0323(2) Uani 1 1 d . . .
S1 S 0.21366(3) 0.20662(4) 0.71063(5) 0.03018(19) Uani 1 1 d . . .
S2 S 0.20568(3) 0.35038(5) 0.64155(5) 0.0371(2) Uani 1 1 d . . .
Cl1 Cl 0.21516(3) 0.33648(5) 0.81855(5) 0.0388(2) Uani 1 1 d . . .
C1 C 0.3467(8) 0.1420(6) 0.7691(10) 0.0364(19) Uani 0.63(5) 1 d PGDU A 1
C2 C 0.3582(7) 0.1410(7) 0.7048(10) 0.0424(18) Uani 0.63(5) 1 d PGU A 1
H2A H 0.3725 0.1822 0.6928 0.051 Uiso 0.63(5) 1 calc PR A 1
C3 C 0.3490(6) 0.0798(9) 0.6581(7) 0.045(2) Uani 0.63(5) 1 d PGU A 1
H3A H 0.3569 0.0791 0.6142 0.054 Uiso 0.63(5) 1 calc PR A 1
C4 C 0.3282(5) 0.0195(7) 0.6757(9) 0.042(3) Uani 0.63(5) 1 d PGU A 1
H4A H 0.3218 -0.0223 0.6438 0.050 Uiso 0.63(5) 1 calc PR A 1
C5 C 0.3166(5) 0.0205(6) 0.7400(11) 0.045(2) Uani 0.63(5) 1 d PGU A 1
H5A H 0.3024 -0.0207 0.7520 0.054 Uiso 0.63(5) 1 calc PR A 1
C6 C 0.3258(7) 0.0817(7) 0.7867(10) 0.0405(16) Uani 0.63(5) 1 d PGU A 1
H6A H 0.3179 0.0824 0.8306 0.049 Uiso 0.63(5) 1 calc PR A 1
C1B C 0.3473(14) 0.1458(10) 0.7643(17) 0.036(3) Uani 0.37(5) 1 d PGDU A 2
C2B C 0.3630(13) 0.1531(10) 0.7048(17) 0.042(3) Uani 0.37(5) 1 d PGU A 2
H2B H 0.3773 0.1969 0.6989 0.050 Uiso 0.37(5) 1 calc PR A 2
C3B C 0.3576(10) 0.0962(13) 0.6539(12) 0.046(3) Uani 0.37(5) 1 d PGU A 2
H3B H 0.3683 0.1012 0.6132 0.055 Uiso 0.37(5) 1 calc PR A 2
C4B C 0.3365(9) 0.0321(10) 0.6626(11) 0.042(3) Uani 0.37(5) 1 d PGU A 2
H4B H 0.3328 -0.0068 0.6278 0.050 Uiso 0.37(5) 1 calc PR A 2
C5B C 0.3209(9) 0.0249(9) 0.7221(15) 0.044(3) Uani 0.37(5) 1 d PGU A 2
H5B H 0.3065 -0.0190 0.7280 0.053 Uiso 0.37(5) 1 calc PR A 2
C6B C 0.3262(12) 0.0817(12) 0.7730(16) 0.041(3) Uani 0.37(5) 1 d PGU A 2
H6B H 0.3155 0.0768 0.8136 0.050 Uiso 0.37(5) 1 calc PR A 2
C7 C 0.3646(6) 0.1893(7) 0.9246(4) 0.034(2) Uani 0.53(4) 1 d PGDU A 1
C8 C 0.3290(6) 0.2063(7) 0.9543(7) 0.037(2) Uani 0.53(4) 1 d PGU A 1
H8A H 0.2969 0.2362 0.9222 0.045 Uiso 0.53(4) 1 calc PR A 1
C9 C 0.3404(7) 0.1794(7) 1.0311(8) 0.037(2) Uani 0.53(4) 1 d PGU A 1
H9A H 0.3161 0.1910 1.0515 0.044 Uiso 0.53(4) 1 calc PR A 1
C10 C 0.3874(6) 0.1356(8) 1.0782(4) 0.042(3) Uani 0.53(4) 1 d PGU A 1
H10A H 0.3952 0.1172 1.1307 0.050 Uiso 0.53(4) 1 calc PR A 1
C11 C 0.4230(5) 0.1186(9) 1.0484(8) 0.044(2) Uani 0.53(4) 1 d PGU A 1
H11A H 0.4551 0.0887 1.0806 0.053 Uiso 0.53(4) 1 calc PR A 1
C12 C 0.4116(5) 0.1455(9) 0.9717(8) 0.039(2) Uani 0.53(4) 1 d PGU A 1
H12A H 0.4360 0.1339 0.9513 0.046 Uiso 0.53(4) 1 calc PR A 1
C7B C 0.3635(7) 0.1960(9) 0.9265(5) 0.035(3) Uani 0.47(4) 1 d PGDU A 2
C8B C 0.3197(7) 0.2072(9) 0.9419(8) 0.036(2) Uani 0.47(4) 1 d PGU A 2
H8B H 0.2859 0.2313 0.9014 0.043 Uiso 0.47(4) 1 calc PR A 2
C9B C 0.3254(8) 0.1832(8) 1.0165(10) 0.044(2) Uani 0.47(4) 1 d PGU A 2
H9B H 0.2955 0.1909 1.0270 0.053 Uiso 0.47(4) 1 calc PR A 2
C10B C 0.3749(8) 0.1480(8) 1.0757(5) 0.043(3) Uani 0.47(4) 1 d PGU A 2
H10B H 0.3788 0.1316 1.1267 0.051 Uiso 0.47(4) 1 calc PR A 2
C11B C 0.4187(6) 0.1368(10) 1.0603(7) 0.044(3) Uani 0.47(4) 1 d PGU A 2
H11B H 0.4525 0.1127 1.1007 0.053 Uiso 0.47(4) 1 calc PR A 2
C12B C 0.4130(6) 0.1608(10) 0.9857(9) 0.042(2) Uani 0.47(4) 1 d PGU A 2
H12B H 0.4429 0.1531 0.9751 0.050 Uiso 0.47(4) 1 calc PR A 2
C13 C 0.41919(14) 0.2678(2) 0.8506(2) 0.0389(8) Uani 1 1 d . A .
H13A H 0.4385 0.2872 0.9086 0.047 Uiso 1 1 calc R . .
H13B H 0.4452 0.2331 0.8480 0.047 Uiso 1 1 calc R . .
C14 C 0.40623(15) 0.3278(2) 0.7874(2) 0.0389(8) Uani 1 1 d . A .
H14A H 0.3988 0.3085 0.7331 0.047 Uiso 1 1 calc R . .
H14B H 0.4390 0.3608 0.8099 0.047 Uiso 1 1 calc R . .
C15 C 0.32007(14) 0.43793(19) 0.6894(2) 0.0359(8) Uani 1 1 d . A .
C16 C 0.32184(16) 0.4219(2) 0.6178(2) 0.0432(8) Uani 1 1 d . . .
H16A H 0.3409 0.3806 0.6164 0.052 Uiso 1 1 calc R A .
C17 C 0.2958(2) 0.4664(3) 0.5489(3) 0.0549(11) Uani 1 1 d . A .
H17A H 0.2961 0.4548 0.4995 0.066 Uiso 1 1 calc R . .
C18 C 0.26921(19) 0.5278(2) 0.5512(3) 0.0541(11) Uani 1 1 d . . .
H18A H 0.2517 0.5583 0.5036 0.065 Uiso 1 1 calc R A .
C19 C 0.26821(18) 0.5446(2) 0.6219(3) 0.0523(10) Uani 1 1 d . A .
H19A H 0.2502 0.5870 0.6233 0.063 Uiso 1 1 calc R . .
C20 C 0.29345(17) 0.5000(2) 0.6917(3) 0.0459(9) Uani 1 1 d . . .
H20A H 0.2926 0.5118 0.7407 0.055 Uiso 1 1 calc R A .
C21 C 0.36988(14) 0.4232(2) 0.8697(2) 0.0382(8) Uani 1 1 d . A .
C22 C 0.35649(16) 0.4020(2) 0.9285(2) 0.0459(9) Uani 1 1 d . . .
H22A H 0.3317 0.3629 0.9169 0.055 Uiso 1 1 calc R A .
C23 C 0.37927(19) 0.4379(3) 1.0045(3) 0.0601(12) Uani 1 1 d . A .
H23A H 0.3711 0.4223 1.0456 0.072 Uiso 1 1 calc R . .
C24 C 0.4137(2) 0.4960(3) 1.0207(3) 0.0607(12) Uani 1 1 d . . .
H24A H 0.4279 0.5218 1.0717 0.073 Uiso 1 1 calc R A .
C25 C 0.4273(2) 0.5165(3) 0.9623(3) 0.0604(12) Uani 1 1 d . A .
H25A H 0.4516 0.5561 0.9738 0.072 Uiso 1 1 calc R . .
C26 C 0.40600(19) 0.4801(2) 0.8871(3) 0.0523(10) Uani 1 1 d . . .
H26A H 0.4162 0.4941 0.8477 0.063 Uiso 1 1 calc R A .
C27 C 0.20344(15) 0.1775(2) 0.6095(2) 0.0408(8) Uani 1 1 d . A .
H27A H 0.2245 0.1327 0.6187 0.049 Uiso 1 1 calc R . .
H27B H 0.1623 0.1676 0.5700 0.049 Uiso 1 1 calc R . .
C28 C 0.22297(16) 0.2297(2) 0.5681(2) 0.0450(9) Uani 1 1 d . . .
H28A H 0.2650 0.2351 0.6049 0.054 Uiso 1 1 calc R A .
H28B H 0.2151 0.2089 0.5143 0.054 Uiso 1 1 calc R . .
C29 C 0.19646(16) 0.3025(2) 0.5497(2) 0.0469(10) Uani 1 1 d . A .
H29A H 0.1549 0.2980 0.5078 0.056 Uiso 1 1 calc R . .
H29B H 0.2133 0.3311 0.5236 0.056 Uiso 1 1 calc R . .
C30 C 0.0725(4) 0.2289(6) 0.6607(8) 0.0413(19) Uani 0.58(4) 1 d PDU A 1
C31 C 0.0685(4) 0.2396(7) 0.5820(6) 0.0393(19) Uani 0.58(4) 1 d PDU A 1
H31A H 0.0738 0.1983 0.5533 0.047 Uiso 0.58(4) 1 calc PR A 1
C32 C 0.0681(4) 0.3084(8) 0.5518(4) 0.041(2) Uani 0.58(4) 1 d PDU A 1
H32A H 0.0728 0.3143 0.5024 0.049 Uiso 0.58(4) 1 calc PR A 1
C33 C 0.0718(4) 0.3685(6) 0.5997(7) 0.042(2) Uani 0.58(4) 1 d PDU A 1
C34 C 0.0756(4) 0.3580(6) 0.6772(8) 0.0425(19) Uani 0.58(4) 1 d PDU A 1
H34A H 0.0864 0.3987 0.7170 0.051 Uiso 0.58(4) 1 calc PR A 1
C35 C 0.0756(5) 0.2890(6) 0.7066(8) 0.042(2) Uani 0.58(4) 1 d PDU A 1
H35A H 0.0869 0.2830 0.7668 0.050 Uiso 0.58(4) 1 calc PR A 1
C36 C 0.0746(6) 0.1546(6) 0.6924(11) 0.045(2) Uani 0.58(4) 1 d PDU A 1
H36A H 0.0967 0.1249 0.6749 0.054 Uiso 0.58(4) 1 calc PR A 1
C37 C 0.0137(8) 0.1246(9) 0.6493(13) 0.064(3) Uani 0.58(4) 1 d PDU A 1
H37A H -0.0096 0.1540 0.6632 0.095 Uiso 0.58(4) 1 calc PR A 1
H37B H 0.0151 0.0762 0.6690 0.095 Uiso 0.58(4) 1 calc PR A 1
H37C H -0.0032 0.1244 0.5880 0.095 Uiso 0.58(4) 1 calc PR A 1
C38 C 0.1049(8) 0.1498(9) 0.7889(11) 0.051(3) Uani 0.58(4) 1 d PDU A 1
H38A H 0.1104 0.1001 0.8060 0.077 Uiso 0.58(4) 1 calc PR A 1
H38B H 0.0815 0.1731 0.8074 0.077 Uiso 0.58(4) 1 calc PR A 1
H38C H 0.1422 0.1733 0.8148 0.077 Uiso 0.58(4) 1 calc PR A 1
C39 C 0.0717(10) 0.4417(7) 0.5670(10) 0.052(3) Uani 0.58(4) 1 d PDU A 1
H39A H 0.0844 0.4761 0.6128 0.078 Uiso 0.58(4) 1 calc PR A 1
H39B H 0.0329 0.4536 0.5210 0.078 Uiso 0.58(4) 1 calc PR A 1
H39C H 0.0978 0.4429 0.5460 0.078 Uiso 0.58(4) 1 calc PR A 1
C30B C 0.0783(6) 0.2250(7) 0.6734(11) 0.038(2) Uani 0.42(4) 1 d PDU A 2
C31B C 0.0732(6) 0.2269(8) 0.5933(9) 0.039(2) Uani 0.42(4) 1 d PDU A 2
H31B H 0.0816 0.1832 0.5716 0.047 Uiso 0.42(4) 1 calc PR A 2
C32B C 0.0669(5) 0.2917(10) 0.5514(5) 0.038(2) Uani 0.42(4) 1 d PDU A 2
H32B H 0.0710 0.2925 0.5011 0.045 Uiso 0.42(4) 1 calc PR A 2
C33B C 0.0665(5) 0.3565(9) 0.5892(9) 0.040(2) Uani 0.42(4) 1 d PDU A 2
C34B C 0.0710(6) 0.3541(8) 0.6680(11) 0.041(2) Uani 0.42(4) 1 d PDU A 2
H34B H 0.0786 0.3989 0.7005 0.050 Uiso 0.42(4) 1 calc PR A 2
C35B C 0.0772(6) 0.2891(9) 0.7096(11) 0.041(3) Uani 0.42(4) 1 d PDU A 2
H35B H 0.0889 0.2898 0.7703 0.049 Uiso 0.42(4) 1 calc PR A 2
C36B C 0.0864(8) 0.1541(8) 0.7165(15) 0.043(3) Uani 0.42(4) 1 d PDU A 2
H36B H 0.1105 0.1244 0.7026 0.052 Uiso 0.42(4) 1 calc PR A 2
C37B C 0.0282(9) 0.1175(10) 0.6785(17) 0.056(4) Uani 0.42(4) 1 d PDU A 2
H37D H 0.0337 0.0698 0.7018 0.084 Uiso 0.42(4) 1 calc PR A 2
H37E H 0.0099 0.1148 0.6171 0.084 Uiso 0.42(4) 1 calc PR A 2
H37F H 0.0038 0.1446 0.6924 0.084 Uiso 0.42(4) 1 calc PR A 2
C38B C 0.1176(11) 0.1587(14) 0.8127(14) 0.058(4) Uani 0.42(4) 1 d PDU A 2
H38D H 0.1514 0.1889 0.8339 0.087 Uiso 0.42(4) 1 calc PR A 2
H38E H 0.1295 0.1113 0.8369 0.087 Uiso 0.42(4) 1 calc PR A 2
H38F H 0.0918 0.1787 0.8290 0.087 Uiso 0.42(4) 1 calc PR A 2
C39B C 0.0654(13) 0.4266(10) 0.5494(13) 0.050(4) Uani 0.42(4) 1 d PDU A 2
H39D H 0.0266 0.4357 0.5016 0.075 Uiso 0.42(4) 1 calc PR A 2
H39E H 0.0921 0.4251 0.5294 0.075 Uiso 0.42(4) 1 calc PR A 2
H39F H 0.0767 0.4643 0.5912 0.075 Uiso 0.42(4) 1 calc PR A 2
O1 O 0.0000 0.5477(3) 0.2500 0.0858(16) Uani 1 2 d SU . .
C40 C 0.0000 0.4884(4) 0.2500 0.0580(16) Uani 1 2 d SU . .
C41 C 0.0031(3) 0.4456(3) 0.3220(3) 0.0796(16) Uani 1 1 d U . .
H41A H 0.0349 0.4629 0.3761 0.119 Uiso 1 1 calc R . .
H41B H 0.0092 0.3957 0.3153 0.119 Uiso 1 1 calc R . .
H41C H -0.0329 0.4508 0.3207 0.119 Uiso 1 1 calc R . .
Cl2 Cl 0.5701(2) 0.3269(3) 0.9043(3) 0.0661(12) Uani 0.563(4) 1 d PU B 1
Cl2A Cl 0.5747(3) 0.2968(6) 0.8959(5) 0.060(3) Uani 0.333(9) 1 d PU C 2
Cl2B Cl 0.5703(7) 0.2617(15) 0.8782(11) 0.061(3) Uani 0.104(8) 1 d PU D 3
O3 O 0.0000 0.0753(3) 0.2500 0.0928(17) Uani 1 2 d SU . .
O2 O 0.0000 0.2872(4) 0.2500 0.123(3) Uani 1 2 d SU . .

loop_
_atom_site_aniso_label
_atom_site_aniso_U_11
_atom_site_aniso_U_22
_atom_site_aniso_U_33
_atom_site_aniso_U_23
_atom_site_aniso_U_13
_atom_site_aniso_U_12
Ru1 0.02137(16) 0.04474(19) 0.02738(16) -0.00010(10) 0.01323(12) 0.00368(9)
Ni1 0.0222(3) 0.0382(3) 0.0266(3) 0.0042(2) 0.0134(2) 0.0031(2)
P1 0.0238(4) 0.0392(5) 0.0283(4) 0.0037(3) 0.0130(3) 0.0038(3)
P2 0.0268(4) 0.0411(5) 0.0313(4) 0.0043(3) 0.0168(3) 0.0012(3)
S1 0.0250(4) 0.0398(5) 0.0273(4) 0.0009(3) 0.0147(3) 0.0022(3)
S2 0.0266(4) 0.0473(5) 0.0369(4) 0.0122(4) 0.0164(3) 0.0069(3)
Cl1 0.0316(4) 0.0494(5) 0.0310(4) -0.0038(3) 0.0134(3) 0.0035(3)
C1 0.029(3) 0.044(3) 0.033(3) 0.000(3) 0.015(2) 0.008(3)
C2 0.039(3) 0.046(3) 0.046(3) 0.002(3) 0.025(2) 0.003(3)
C3 0.048(4) 0.053(4) 0.042(3) 0.001(4) 0.029(3) -0.001(4)
C4 0.047(4) 0.046(3) 0.039(4) 0.002(3) 0.027(3) 0.003(3)
C5 0.047(3) 0.048(3) 0.041(4) 0.000(3) 0.025(3) 0.001(3)
C6 0.041(3) 0.044(3) 0.041(4) 0.001(3) 0.025(3) 0.000(2)
C1B 0.032(4) 0.041(4) 0.036(4) 0.002(4) 0.018(4) 0.003(4)
C2B 0.040(4) 0.045(4) 0.043(4) -0.001(4) 0.024(3) 0.005(4)
C3B 0.046(5) 0.049(5) 0.045(4) -0.002(5) 0.026(4) 0.004(4)
C4B 0.049(5) 0.050(5) 0.035(4) 0.004(5) 0.027(4) 0.002(4)
C5B 0.048(4) 0.045(4) 0.040(5) 0.001(4) 0.024(4) 0.000(4)
C6B 0.039(4) 0.046(4) 0.037(5) -0.002(4) 0.019(4) 0.002(4)
C7 0.033(3) 0.039(4) 0.028(3) 0.001(3) 0.014(3) -0.001(3)
C8 0.033(4) 0.044(3) 0.029(3) 0.001(3) 0.012(3) 0.004(3)
C9 0.034(4) 0.049(3) 0.025(3) 0.001(3) 0.014(3) -0.003(4)
C10 0.042(4) 0.044(4) 0.027(3) 0.010(3) 0.009(3) 0.003(4)
C11 0.044(3) 0.044(5) 0.038(3) 0.008(3) 0.017(3) 0.012(3)
C12 0.037(3) 0.043(5) 0.032(3) 0.000(3) 0.016(3) 0.004(3)
C7B 0.034(3) 0.040(4) 0.028(3) 0.005(3) 0.013(3) 0.002(3)
C8B 0.033(4) 0.044(3) 0.024(3) 0.003(3) 0.011(3) 0.001(3)
C9B 0.038(5) 0.054(4) 0.028(4) 0.004(3) 0.009(4) 0.004(4)
C10B 0.043(5) 0.047(5) 0.025(3) 0.005(3) 0.010(3) -0.001(4)
C11B 0.046(4) 0.044(5) 0.032(3) 0.004(3) 0.014(3) 0.007(4)
C12B 0.036(3) 0.050(5) 0.032(3) -0.002(3) 0.013(3) 0.001(3)
C13 0.0242(16) 0.049(2) 0.0417(19) 0.0030(16) 0.0158(15) 0.0025(14)
C14 0.0312(17) 0.047(2) 0.0441(19) 0.0020(16) 0.0238(15) 0.0015(15)
C15 0.0294(16) 0.043(2) 0.0353(17) 0.0062(14) 0.0172(14) -0.0019(14)
C16 0.0433(19) 0.049(2) 0.0405(19) 0.0019(17) 0.0240(16) -0.0040(16)
C17 0.066(3) 0.066(3) 0.035(2) 0.0003(19) 0.0273(19) -0.008(2)
C18 0.056(2) 0.055(3) 0.044(2) 0.0166(19) 0.0207(19) 0.000(2)
C19 0.046(2) 0.053(2) 0.054(2) 0.0155(19) 0.0242(19) 0.0096(18)
C20 0.046(2) 0.055(2) 0.040(2) 0.0098(17) 0.0257(18) 0.0078(17)
C21 0.0306(17) 0.047(2) 0.0341(17) 0.0010(15) 0.0147(14) 0.0037(15)
C22 0.0389(19) 0.061(3) 0.042(2) -0.0001(18) 0.0244(17) 0.0038(17)
C23 0.053(2) 0.088(4) 0.043(2) -0.004(2) 0.028(2) 0.005(2)
C24 0.059(3) 0.069(3) 0.042(2) -0.010(2) 0.018(2) 0.012(2)
C25 0.056(3) 0.053(3) 0.051(3) -0.006(2) 0.013(2) -0.005(2)
C26 0.054(2) 0.054(3) 0.043(2) 0.0008(18) 0.0213(18) -0.0080(19)
C27 0.0350(18) 0.055(2) 0.0333(17) -0.0076(16) 0.0187(15) 0.0048(16)
C28 0.0332(18) 0.079(3) 0.0276(17) -0.0036(17) 0.0192(15) 0.0046(18)
C29 0.0342(19) 0.078(3) 0.0281(17) 0.0143(17) 0.0164(15) 0.0063(18)
C30 0.021(3) 0.060(3) 0.041(3) -0.005(3) 0.014(3) -0.003(3)
C31 0.022(3) 0.056(4) 0.038(3) -0.009(3) 0.014(2) 0.000(3)
C32 0.024(3) 0.059(4) 0.031(3) -0.005(3) 0.007(2) 0.003(3)
C33 0.024(3) 0.054(3) 0.036(3) -0.003(3) 0.007(2) 0.009(3)
C34 0.020(3) 0.059(3) 0.042(3) -0.010(3) 0.012(3) 0.005(3)
C35 0.026(3) 0.063(3) 0.040(3) -0.007(3) 0.019(3) 0.002(3)
C36 0.031(4) 0.065(3) 0.040(5) -0.009(3) 0.019(3) -0.008(3)
C37 0.039(6) 0.086(7) 0.063(8) -0.009(6) 0.024(5) -0.023(5)
C38 0.045(6) 0.065(5) 0.045(6) -0.006(5) 0.024(5) -0.009(4)
C39 0.044(6) 0.057(5) 0.035(6) 0.000(4) 0.007(5) 0.016(5)
C30B 0.023(3) 0.059(3) 0.037(4) -0.002(3) 0.019(3) -0.001(3)
C31B 0.023(3) 0.053(4) 0.036(4) -0.007(3) 0.013(3) 0.004(3)
C32B 0.023(3) 0.057(5) 0.029(3) -0.001(3) 0.011(3) 0.008(3)
C33B 0.021(3) 0.056(4) 0.033(3) 0.002(3) 0.006(3) 0.007(3)
C34B 0.021(4) 0.060(4) 0.042(4) -0.009(3) 0.015(3) 0.010(3)
C35B 0.025(4) 0.061(3) 0.038(3) -0.006(3) 0.018(3) 0.002(3)
C36B 0.026(4) 0.058(4) 0.046(5) -0.003(4) 0.020(4) -0.007(4)
C37B 0.033(7) 0.069(6) 0.066(9) -0.004(7) 0.026(6) -0.009(6)
C38B 0.053(9) 0.073(9) 0.042(7) 0.003(7) 0.021(6) -0.009(7)
C39B 0.044(7) 0.057(6) 0.033(7) -0.005(6) 0.010(6) 0.011(6)
O1 0.106(3) 0.079(3) 0.072(3) 0.000 0.046(3) 0.000
C40 0.053(3) 0.064(3) 0.050(3) 0.000 0.022(2) 0.000
C41 0.085(3) 0.079(3) 0.065(3) -0.004(2) 0.032(2) -0.008(3)
Cl2 0.0555(17) 0.091(3) 0.0348(12) 0.0024(19) 0.0115(10) -0.025(2)
Cl2A 0.051(2) 0.084(6) 0.035(3) 0.012(4) 0.0160(19) -0.011(4)
Cl2B 0.055(4) 0.081(7) 0.044(5) 0.010(5) 0.023(4) -0.001(5)
O3 0.092(3) 0.081(3) 0.120(4) 0.000 0.066(3) 0.000
O2 0.134(4) 0.100(4) 0.149(5) 0.000 0.085(4) 0.000

loop_
_atom_type_symbol
_atom_type_description
_atom_type_scat_dispersion_real
_atom_type_scat_dispersion_imag
_atom_type_scat_source
C C 0.0181 0.0091 'International Tables Vol C Tables 4.2.6.8 and 6.1.1.4'
H H 0.0000 0.0000 'International Tables Vol C Tables 4.2.6.8 and 6.1.1.4'
O O 0.0492 0.0322 'International Tables Vol C Tables 4.2.6.8 and 6.1.1.4'
P P 0.2955 0.4335 'International Tables Vol C Tables 4.2.6.8 and 6.1.1.4'
S S 0.3331 0.5567 'International Tables Vol C Tables 4.2.6.8 and 6.1.1.4'
Cl Cl 0.3639 0.7018 'International Tables Vol C Tables 4.2.6.8 and 6.1.1.4'
Ni Ni -3.0029 0.5091 'International Tables Vol C Tables 4.2.6.8 and 6.1.1.4'
Ru Ru 0.0552 3.2960 'International Tables Vol C Tables 4.2.6.8 and 6.1.1.4'

loop_
_exptl_crystal_face_index_h
_exptl_crystal_face_index_k
_exptl_crystal_face_index_l
_exptl_crystal_face_perp_dist
1.00 0.00 0.00 0.0350
-1.00 0.00 0.00 0.0440
-1.00 1.00 1.00 0.1120
0.00 -1.00 0.00 0.0550
1.00 1.00 -2.00 0.1530
0.00 -1.00 2.00 0.1640
-1.00 1.00 -5.00 0.1180

loop_
_geom_angle_atom_site_label_1
_geom_angle_atom_site_label_2
_geom_angle_atom_site_label_3
_geom_angle
_geom_angle_site_symmetry_1
_geom_angle_site_symmetry_3
C31 Ru1 C31B 7.9(5) . .
C31 Ru1 C32 37.9(2) . .
C31B Ru1 C32 45.8(5) . .
C31 Ru1 C32B 29.9(5) . .
C31B Ru1 C32B 37.8(3) . .
C32 Ru1 C32B 8.3(5) . .
C31 Ru1 C34 79.4(3) . .
C31B Ru1 C34 83.3(7) . .
C32 Ru1 C34 67.0(3) . .
C32B Ru1 C34 71.1(6) . .
C31 Ru1 C34B 75.2(7) . .
C31B Ru1 C34B 79.3(4) . .
C32 Ru1 C34B 63.0(7) . .
C32B Ru1 C34B 66.8(3) . .
C34 Ru1 C34B 4.4(7) . .
C31 Ru1 C35B 67.9(7) . .
C31B Ru1 C35B 66.8(3) . .
C32 Ru1 C35B 80.6(8) . .
C32B Ru1 C35B 79.4(4) . .
C34 Ru1 C35B 37.8(7) . .
C34B Ru1 C35B 37.5(2) . .
C31 Ru1 C33B 60.9(6) . .
C31B Ru1 C33B 68.2(3) . .
C32 Ru1 C33B 30.7(6) . .
C32B Ru1 C33B 37.6(3) . .
C34 Ru1 C33B 40.4(7) . .
C34B Ru1 C33B 37.2(2) . .
C35B Ru1 C33B 67.8(3) . .
C31 Ru1 C35 66.8(3) . .
C31B Ru1 C35 65.8(7) . .
C32 Ru1 C35 79.3(3) . .
C32B Ru1 C35 78.1(7) . .
C34 Ru1 C35 37.4(2) . .
C34B Ru1 C35 37.0(7) . .
C35B Ru1 C35 1.3(8) . .
C33B Ru1 C35 66.8(7) . .
C31 Ru1 C33 68.1(3) . .
C31B Ru1 C33 75.3(6) . .
C32 Ru1 C33 37.6(2) . .
C32B Ru1 C33 44.8(5) . .
C34 Ru1 C33 37.1(2) . .
C34B Ru1 C33 34.6(7) . .
C35B Ru1 C33 68.3(7) . .
C33B Ru1 C33 7.4(5) . .
C35 Ru1 C33 67.5(2) . .
C31 Ru1 C30 37.9(2) . .
C31B Ru1 C30 33.4(7) . .
C32 Ru1 C30 68.5(3) . .
C32B Ru1 C30 62.6(6) . .
C34 Ru1 C30 67.6(3) . .
C34B Ru1 C30 65.0(7) . .
C35B Ru1 C30 37.5(7) . .
C33B Ru1 C30 75.9(6) . .
C35 Ru1 C30 36.8(2) . .
C33 Ru1 C30 80.9(3) . .
C31 Ru1 C30B 42.8(6) . .
C31B Ru1 C30B 37.7(2) . .
C32 Ru1 C30B 74.1(6) . .
C32B Ru1 C30B 68.2(3) . .
C34 Ru1 C30B 69.5(7) . .
C34B Ru1 C30B 67.3(3) . .
C35B Ru1 C30B 36.8(2) . .
C33B Ru1 C30B 80.9(3) . .
C35 Ru1 C30B 36.3(7) . .
C33 Ru1 C30B 85.5(6) . .
C30 Ru1 C30B 5.6(6) . .
P1 Ni1 P2 86.12(4) . .
P1 Ni1 S2 165.06(4) . .
P2 Ni1 S2 95.21(4) . .
P1 Ni1 S1 94.52(4) . .
P2 Ni1 S1 174.00(4) . .
S2 Ni1 S1 82.64(3) . .
C7 P1 C1B 104.9(11) . .
C7B P1 C1B 109.2(11) . .
C7 P1 C1 101.2(7) . .
C7B P1 C1 105.4(8) . .
C7 P1 C13 105.7(4) . .
C7B P1 C13 105.0(5) . .
C1B P1 C13 105.0(10) . .
C1 P1 C13 107.3(6) . .
C7 P1 Ni1 120.5(5) . .
C7B P1 Ni1 117.3(5) . .
C1B P1 Ni1 109.6(11) . .
C1 P1 Ni1 111.2(6) . .
C13 P1 Ni1 110.02(12) . .
C15 P2 C21 106.04(18) . .
C15 P2 C14 108.62(17) . .
C21 P2 C14 103.55(17) . .
C15 P2 Ni1 114.88(11) . .
C21 P2 Ni1 115.98(13) . .
C14 P2 Ni1 107.02(13) . .
C27 S1 Ni1 101.71(13) . .
C27 S1 Ru1 106.33(12) . .
Ni1 S1 Ru1 88.30(3) . .
C29 S2 Ni1 101.77(13) . .
C29 S2 Ru1 106.48(14) . .
Ni1 S2 Ru1 89.04(3) . .
C2 C1 C6 120.0 . .
C2 C1 P1 121.2(8) . .
C6 C1 P1 118.6(8) . .
C1 C2 C3 120.0 . .
C1 C2 H2A 120.0 . .
C3 C2 H2A 120.0 . .
C4 C3 C2 120.0 . .
C4 C3 H3A 120.0 . .
C2 C3 H3A 120.0 . .
C3 C4 C5 120.0 . .
C3 C4 H4A 120.0 . .
C5 C4 H4A 120.0 . .
C6 C5 C4 120.0 . .
C6 C5 H5A 120.0 . .
C4 C5 H5A 120.0 . .
C5 C6 C1 120.0 . .
C5 C6 H6A 120.0 . .
C1 C6 H6A 120.0 . .
C2B C1B C6B 120.0 . .
C2B C1B P1 117.8(15) . .
C6B C1B P1 122.1(15) . .
C3B C2B C1B 120.0 . .
C3B C2B H2B 120.0 . .
C1B C2B H2B 120.0 . .
C4B C3B C2B 120.0 . .
C4B C3B H3B 120.0 . .
C2B C3B H3B 120.0 . .
C5B C4B C3B 120.0 . .
C5B C4B H4B 120.0 . .
C3B C4B H4B 120.0 . .
C4B C5B C6B 120.0 . .
C4B C5B H5B 120.0 . .
C6B C5B H5B 120.0 . .
C5B C6B C1B 120.0 . .
C5B C6B H6B 120.0 . .
C1B C6B H6B 120.0 . .
C8 C7 C12 120.0 . .
C8 C7 P1 121.6(7) . .
C12 C7 P1 118.4(7) . .
C9 C8 C7 120.0 . .
C9 C8 H8A 120.0 . .
C7 C8 H8A 120.0 . .
C8 C9 C10 120.0 . .
C8 C9 H9A 120.0 . .
C10 C9 H9A 120.0 . .
C11 C10 C9 120.0 . .
C11 C10 H10A 120.0 . .
C9 C10 H10A 120.0 . .
C10 C11 C12 120.0 . .
C10 C11 H11A 120.0 . .
C12 C11 H11A 120.0 . .
C11 C12 C7 120.0 . .
C11 C12 H12A 120.0 . .
C7 C12 H12A 120.0 . .
C8B C7B C12B 120.0 . .
C8B C7B P1 118.1(8) . .
C12B C7B P1 121.8(8) . .
C9B C8B C7B 120.0 . .
C9B C8B H8B 120.0 . .
C7B C8B H8B 120.0 . .
C8B C9B C10B 120.0 . .
C8B C9B H9B 120.0 . .
C10B C9B H9B 120.0 . .
C9B C10B C11B 120.0 . .
C9B C10B H10B 120.0 . .
C11B C10B H10B 120.0 . .
C12B C11B C10B 120.0 . .
C12B C11B H11B 120.0 . .
C10B C11B H11B 120.0 . .
C11B C12B C7B 120.0 . .
C11B C12B H12B 120.0 . .
C7B C12B H12B 120.0 . .
C14 C13 P1 109.9(2) . .
C14 C13 H13A 109.7 . .
P1 C13 H13A 109.7 . .
C14 C13 H13B 109.7 . .
P1 C13 H13B 109.7 . .
H13A C13 H13B 108.2 . .
C13 C14 P2 106.4(2) . .
C13 C14 H14A 110.4 . .
P2 C14 H14A 110.4 . .
C13 C14 H14B 110.4 . .
P2 C14 H14B 110.4 . .
H14A C14 H14B 108.6 . .
C16 C15 C20 119.6(3) . .
C16 C15 P2 120.2(3) . .
C20 C15 P2 119.6(3) . .
C17 C16 C15 119.7(4) . .
C17 C16 H16A 120.1 . .
C15 C16 H16A 120.1 . .
C16 C17 C18 120.6(4) . .
C16 C17 H17A 119.7 . .
C18 C17 H17A 119.7 . .
C19 C18 C17 120.1(4) . .
C19 C18 H18A 120.0 . .
C17 C18 H18A 120.0 . .
C18 C19 C20 120.4(4) . .
C18 C19 H19A 119.8 . .
C20 C19 H19A 119.8 . .
C19 C20 C15 119.6(4) . .
C19 C20 H20A 120.2 . .
C15 C20 H20A 120.2 . .
C26 C21 C22 119.6(4) . .
C26 C21 P2 120.6(3) . .
C22 C21 P2 119.7(3) . .
C21 C22 C23 120.0(4) . .
C21 C22 H22A 120.0 . .
C23 C22 H22A 120.0 . .
C24 C23 C22 120.4(4) . .
C24 C23 H23A 119.8 . .
C22 C23 H23A 119.8 . .
C23 C24 C25 119.4(4) . .
C23 C24 H24A 120.3 . .
C25 C24 H24A 120.3 . .
C24 C25 C26 120.7(5) . .
C24 C25 H25A 119.6 . .
C26 C25 H25A 119.6 . .
C21 C26 C25 119.8(4) . .
C21 C26 H26A 120.1 . .
C25 C26 H26A 120.1 . .
C28 C27 S1 114.9(3) . .
C28 C27 H27A 108.5 . .
S1 C27 H27A 108.5 . .
C28 C27 H27B 108.5 . .
S1 C27 H27B 108.5 . .
H27A C27 H27B 107.5 . .
C29 C28 C27 117.0(3) . .
C29 C28 H28A 108.0 . .
C27 C28 H28A 108.0 . .
C29 C28 H28B 108.0 . .
C27 C28 H28B 108.0 . .
H28A C28 H28B 107.3 . .
C28 C29 S2 115.2(2) . .
C28 C29 H29A 108.5 . .
S2 C29 H29A 108.5 . .
C28 C29 H29B 108.5 . .
S2 C29 H29B 108.5 . .
H29A C29 H29B 107.5 . .
C35 C30 C31 117.4(5) . .
C35 C30 C36 122.7(6) . .
C31 C30 C36 120.0(6) . .
C35 C30 Ru1 71.2(3) . .
C31 C30 Ru1 69.5(3) . .
C36 C30 Ru1 128.8(6) . .
C32 C31 C30 121.3(5) . .
C32 C31 Ru1 71.3(3) . .
C30 C31 Ru1 72.6(3) . .
C32 C31 H31A 118.9 . .
C30 C31 H31A 118.9 . .
Ru1 C31 H31A 118.9 . .
C33 C32 C31 120.4(5) . .
C33 C32 Ru1 72.2(3) . .
C31 C32 Ru1 70.8(3) . .
C33 C32 H32A 119.3 . .
C31 C32 H32A 119.3 . .
Ru1 C32 H32A 119.3 . .
C34 C33 C32 118.4(5) . .
C34 C33 C39 121.7(7) . .
C32 C33 C39 119.9(7) . .
C34 C33 Ru1 71.2(3) . .
C32 C33 Ru1 70.2(3) . .
C39 C33 Ru1 130.1(9) . .
C33 C34 C35 120.9(5) . .
C33 C34 Ru1 71.7(3) . .
C35 C34 Ru1 71.4(3) . .
C33 C34 H34A 119.0 . .
C35 C34 H34A 119.0 . .
Ru1 C34 H34A 119.0 . .
C30 C35 C34 121.7(5) . .
C30 C35 Ru1 71.9(3) . .
C34 C35 Ru1 71.1(3) . .
C30 C35 H35A 118.4 . .
C34 C35 H35A 118.4 . .
Ru1 C35 H35A 118.4 . .
C30 C36 C37 109.4(7) . .
C30 C36 C38 113.4(7) . .
C37 C36 C38 111.4(7) . .
C30 C36 H36A 107.5 . .
C37 C36 H36A 107.5 . .
C38 C36 H36A 107.5 . .
C35B C30B C31B 117.9(6) . .
C35B C30B C36B 123.2(8) . .
C31B C30B C36B 118.9(8) . .
C35B C30B Ru1 71.1(4) . .
C31B C30B Ru1 69.7(3) . .
C36B C30B Ru1 128.8(9) . .
C32B C31B C30B 121.1(7) . .
C32B C31B Ru1 71.4(4) . .
C30B C31B Ru1 72.5(4) . .
C32B C31B H31B 119.0 . .
C30B C31B H31B 119.0 . .
Ru1 C31B H31B 119.0 . .
C31B C32B C33B 120.5(6) . .
C31B C32B Ru1 70.8(4) . .
C33B C32B Ru1 71.8(4) . .
C31B C32B H32B 119.1 . .
C33B C32B H32B 119.1 . .
Ru1 C32B H32B 119.1 . .
C34B C33B C32B 118.1(6) . .
C34B C33B C39B 120.5(9) . .
C32B C33B C39B 121.3(9) . .
C34B C33B Ru1 71.4(4) . .
C32B C33B Ru1 70.6(4) . .
C39B C33B Ru1 125.8(13) . .
C33B C34B C35B 121.2(7) . .
C33B C34B Ru1 71.4(4) . .
C35B C34B Ru1 71.3(4) . .
C33B C34B H34B 118.7 . .
C35B C34B H34B 118.7 . .
Ru1 C34B H34B 118.7 . .
C30B C35B C34B 121.2(7) . .
C30B C35B Ru1 72.1(4) . .
C34B C35B Ru1 71.2(4) . .
C30B C35B H35B 118.8 . .
C34B C35B H35B 118.8 . .
Ru1 C35B H35B 118.8 . .
C30B C36B C38B 113.9(9) . .
C30B C36B C37B 109.2(9) . .
C38B C36B C37B 111.9(9) . .
C30B C36B H36B 107.2 . .
C38B C36B H36B 107.2 . .
C37B C36B H36B 107.2 . .
C36B C37B H37D 109.5 . .
C36B C37B H37E 109.5 . .
H37D C37B H37E 109.5 . .
C36B C37B H37F 109.5 . .
H37D C37B H37F 109.5 . .
H37E C37B H37F 109.5 . .
C36B C38B H38D 109.5 . .
C36B C38B H38E 109.5 . .
H38D C38B H38E 109.5 . .
C36B C38B H38F 109.5 . .
H38D C38B H38F 109.5 . .
H38E C38B H38F 109.5 . .
C33B C39B H39D 109.5 . .
C33B C39B H39E 109.5 . .
H39D C39B H39E 109.5 . .
C33B C39B H39F 109.5 . .
H39D C39B H39F 109.5 . .
H39E C39B H39F 109.5 . .
O1 C40 C41 122.0(3) . 2
O1 C40 C41 122.0(3) . .
C41 C40 C41 116.1(7) 2 .
C40 C41 H41A 109.5 . .
C40 C41 H41B 109.5 . .
H41A C41 H41B 109.5 . .
C40 C41 H41C 109.5 . .
H41A C41 H41C 109.5 . .
H41B C41 H41C 109.5 . .

loop_
_geom_bond_atom_site_label_1
_geom_bond_atom_site_label_2
_geom_bond_distance
_geom_bond_site_symmetry_2
Ru1 C31 2.178(5) .
Ru1 C31B 2.182(6) .
Ru1 C32 2.185(5) .
Ru1 C32B 2.190(6) .
Ru1 C34 2.205(5) .
Ru1 C34B 2.205(6) .
Ru1 C35B 2.205(6) .
Ru1 C33B 2.205(6) .
Ru1 C35 2.209(6) .
Ru1 C33 2.211(5) .
Ru1 C30 2.218(5) .
Ru1 C30B 2.218(6) .
Ni1 P1 2.1677(10) .
Ni1 P2 2.1733(10) .
Ni1 S2 2.2449(9) .
Ni1 S1 2.2532(10) .
P1 C7 1.814(5) .
P1 C7B 1.817(5) .
P1 C1B 1.824(6) .
P1 C1 1.832(4) .
P1 C13 1.848(4) .
P2 C15 1.810(3) .
P2 C21 1.816(4) .
P2 C14 1.830(4) .
S1 C27 1.837(4) .
S2 C29 1.831(4) .
C1 C2 1.3900 .
C1 C6 1.3900 .
C2 C3 1.3900 .
C2 H2A 0.9500 .
C3 C4 1.3900 .
C3 H3A 0.9500 .
C4 C5 1.3900 .
C4 H4A 0.9500 .
C5 C6 1.3900 .
C5 H5A 0.9500 .
C6 H6A 0.9500 .
C1B C2B 1.3900 .
C1B C6B 1.3900 .
C2B C3B 1.3900 .
C2B H2B 0.9500 .
C3B C4B 1.3900 .
C3B H3B 0.9500 .
C4B C5B 1.3900 .
C4B H4B 0.9500 .
C5B C6B 1.3900 .
C5B H5B 0.9500 .
C6B H6B 0.9500 .
C7 C8 1.3900 .
C7 C12 1.3900 .
C8 C9 1.3900 .
C8 H8A 0.9500 .
C9 C10 1.3900 .
C9 H9A 0.9500 .
C10 C11 1.3900 .
C10 H10A 0.9500 .
C11 C12 1.3900 .
C11 H11A 0.9500 .
C12 H12A 0.9500 .
C7B C8B 1.3900 .
C7B C12B 1.3900 .
C8B C9B 1.3900 .
C8B H8B 0.9500 .
C9B C10B 1.3900 .
C9B H9B 0.9500 .
C10B C11B 1.3900 .
C10B H10B 0.9500 .
C11B C12B 1.3900 .
C11B H11B 0.9500 .
C12B H12B 0.9500 .
C13 C14 1.536(5) .
C13 H13A 0.9900 .
C13 H13B 0.9900 .
C14 H14A 0.9900 .
C14 H14B 0.9900 .
C15 C16 1.393(5) .
C15 C20 1.397(6) .
C16 C17 1.380(6) .
C16 H16A 0.9500 .
C17 C18 1.385(7) .
C17 H17A 0.9500 .
C18 C19 1.368(7) .
C18 H18A 0.9500 .
C19 C20 1.392(6) .
C19 H19A 0.9500 .
C20 H20A 0.9500 .
C21 C26 1.382(6) .
C21 C22 1.386(5) .
C22 C23 1.388(6) .
C22 H22A 0.9500 .
C23 C24 1.376(7) .
C23 H23A 0.9500 .
C24 C25 1.378(7) .
C24 H24A 0.9500 .
C25 C26 1.386(6) .
C25 H25A 0.9500 .
C26 H26A 0.9500 .
C27 C28 1.513(6) .
C27 H27A 0.9900 .
C27 H27B 0.9900 .
C28 C29 1.512(6) .
C28 H28A 0.9900 .
C28 H28B 0.9900 .
C29 H29A 0.9900 .
C29 H29B 0.9900 .
C30 C35 1.399(7) .
C30 C31 1.427(8) .
C30 C36 1.516(8) .
C31 C32 1.417(8) .
C31 H31A 1.0000 .
C32 C33 1.415(8) .
C32 H32A 1.0000 .
C33 C34 1.405(7) .
C33 C39 1.515(8) .
C34 C35 1.417(7) .
C34 H34A 1.0000 .
C35 H35A 1.0000 .
C36 C37 1.533(9) .
C36 C38 1.535(10) .
C36 H36A 1.0000 .
C37 H37A 0.9800 .
C37 H37B 0.9800 .
C37 H37C 0.9800 .
C38 H38A 0.9800 .
C38 H38B 0.9800 .
C38 H38C 0.9800 .
C39 H39A 0.9800 .
C39 H39B 0.9800 .
C39 H39C 0.9800 .
C30B C35B 1.397(8) .
C30B C31B 1.424(8) .
C30B C36B 1.518(9) .
C31B C32B 1.415(9) .
C31B H31B 1.0000 .
C32B C33B 1.417(9) .
C32B H32B 1.0000 .
C33B C34B 1.406(8) .
C33B C39B 1.513(9) .
C34B C35B 1.416(8) .
C34B H34B 1.0000 .
C35B H35B 1.0000 .
C36B C38B 1.530(11) .
C36B C37B 1.531(10) .
C36B H36B 1.0000 .
C37B H37D 0.9800 .
C37B H37E 0.9800 .
C37B H37F 0.9800 .
C38B H38D 0.9800 .
C38B H38E 0.9800 .
C38B H38F 0.9800 .
C39B H39D 0.9800 .
C39B H39E 0.9800 .
C39B H39F 0.9800 .
O1 C40 1.123(9) .
C40 C41 1.531(7) 2
C40 C41 1.531(7) .
C41 H41A 0.9800 .
C41 H41B 0.9800 .
C41 H41C 0.9800 .
